data_4508489
loop_
_publ_author_name
'Briggs, Michael E.'
'Jelfs, Kim E.'
'Chong, Samantha Y.'
'Lester, Catherine'
'Schmidtmann, Marc'
'Adams, Dave J.'
'Cooper, Andrew I.'

_publ_section_title
;
 Shape Prediction for Supramolecular Organic Nanostructures: [4 + 4]
 Macrocyclic Tetrapods
;
_journal_issue 11
_journal_name_full 'Crystal Growth &amp; Design'
_journal_page_first 4993
_journal_paper_doi 10.1021/cg401171v
_journal_volume 13
_journal_year 2013
_chemical_formula_moiety 'C180 H156 N20'
_chemical_formula_sum 'C180 H156 N20'
_chemical_formula_weight 2599.26
_chemical_name_common CC12
_chemical_name_systematic ' ?'
_space_group_crystal_system monoclinic
_space_group_IT_number 13
_space_group_name_Hall '-P 2yac'
_space_group_name_H-M_alt 'P 1 2/n 1'
_symmetry_space_group_name_Hall '-P 2yac'
_symmetry_space_group_name_H-M 'P 1 2/n 1'
_cell_angle_alpha 90
_cell_angle_beta 91.12433(79)
_cell_angle_gamma 90
_cell_formula_units_Z 2
_cell_length_a 22.33972(17)
_cell_length_b 13.38025(16)
_cell_length_c 27.06738(30)
_cell_measurement_temperature 363
_cell_volume 8089.18(15)
_computing_cell_refinement 'TOPAS-Academic v.4.1'
_computing_data_collection GDA
_computing_molecular_graphics
;
'Mercury v. 3.1, Diamond v. 3.2i, POV-Ray, v 3.7'
;
_computing_publication_material 'Platon (Spek, Acta Cryst. 2009)'
_computing_structure_refinement 'TOPAS-Academic v.4.1'
_computing_structure_solution 'TOPAS-Academic v.4.1'
_diffrn_ambient_temperature 298
_diffrn_detector PSD
_diffrn_detector_type 'multi multi-analysing crystal'
_diffrn_radiation_monochromator 'double Si(111)'
_diffrn_radiation_type synchrotron
_diffrn_radiation_wavelength 0.825556
_exptl_absorpt_coefficient_mu 0.881(1)
_exptl_absorpt_correction_type none
_exptl_crystal_density_diffrn 1.067
_exptl_crystal_F_000 2752.0
_pd_calc_method 'Rietveld Refinement'
_pd_char_colour 'light yellow'
_pd_instr_location
; 
'Beamline I11, Diamond Light Source'
;
_pd_meas_2theta_range_inc 0.001
_pd_meas_2theta_range_max 149.999
_pd_meas_2theta_range_min 0
_pd_meas_scan_method continuous
_pd_proc_2theta_range_inc 0.003
_pd_proc_2theta_range_max 20
_pd_proc_2theta_range_min 2.4
_pd_proc_ls_background_function 'Chebyshev polynomial'
_pd_proc_ls_pref_orient_corr
; 
'none'
;
_pd_proc_ls_profile_function
;
'pseudo-Voigt with anisotropic microstrain broadening 
(P.W. Stephens, J. Appl. Cryst. 1999, 32, 281-289)'         
;
_pd_proc_ls_prof_R_factor 0.039
_pd_proc_ls_prof_wR_factor 0.051
_pd_proc_wavelength 0.825556
_pd_spec_mounting
;
 'special glass capillary'
;
_pd_spec_mount_mode transmission
_pd_spec_shape cylinder
_refine_ls_goodness_of_fit_all 1.88
_refine_ls_matrix_type full
_refine_ls_number_constraints 0
_refine_ls_number_parameters 328
_refine_ls_number_restraints 286
_refine_ls_R_factor_all 0.016
_refine_ls_shift/su_max 0.0
_refine_ls_shift/su_mean 0.0
_refine_ls_weighting_scheme sigma
_cod_data_source_file cg401171v_si_003.cif
_cod_data_source_block CC12_desolvate
_cod_original_cell_volume 8089.18(14)
_cod_database_code 4508489

loop_
_symmetry_equiv_pos_site_id
_symmetry_equiv_pos_as_xyz
1 '      x ,   y ,       z '
2 '1/2 - x ,   y , 1/2 - z '
3 '    - x ,  -y ,     - z '
4 '1/2 + x ,  -y , 1/2 + z '

loop_
_atom_site_label
_atom_site_fract_x
_atom_site_fract_y
_atom_site_fract_z
_atom_site_occupancy
_atom_site_symmetry_multiplicity
_atom_site_Wyckoff_symbol
_atom_site_B_iso_or_equiv
N1 0.10695(59) -0.94254(88) 0.70818(43) 1 4 d 9(1)
N2 0.29416(39) -0.57068(96) 0.63942(49) 1 4 d 9(1)
N3 0.38739(45) -1.3378(11) 0.36082(48) 1 4 d 6(1)
N4 -0.22109(44) -0.21225(75) 0.61442(32) 1 4 d 6(1)
N5 0.25634(43) -1.2193(14) 0.36108(45) 1 4 d 7.3(7)
N6 0.45806(59) -1.15497(72) 0.37970(46) 1 4 d 7.3(7)
N7 0.61150(79) -0.1246(13) 0.81699(42) 1 4 d 7.3(7)
N8 -0.23467(69) -0.39643(69) 0.66637(45) 1 4 d 7.3(7)
N9 -0.14449(56) -0.3020(17) 0.51941(48) 1 4 d 7.3(7)
N10 0.11884(58) -1.4109(12) 1.02554(44) 1 4 d 7.3(7)
C1 0.12999(96) -0.98105(85) 0.66331(39) 1 4 d 2.9(2)
C2 0.1411(12) -0.91628(97) 0.62374(56) 1 4 d 2.9(2)
C3 0.1602(11) -0.9533(11) 0.57867(50) 1 4 d 2.9(2)
C4 0.16270(74) -1.05295(73) 0.57140(40) 1 4 d 2.9(2)
C5 0.1474(10) -1.11836(98) 0.60919(60) 1 4 d 2.9(2)
C6 0.13247(99) -1.0823(11) 0.65584(49) 1 4 d 2.9(2)
C7 0.19040(57) -1.08909(85) 0.52828(48) 1 4 d 2.9(2)
C8 0.23879(72) -1.0405(11) 0.51244(52) 1 4 d 2.9(2)
C9 0.26469(63) -1.0671(12) 0.47135(54) 1 4 d 2.9(2)
C10 0.24242(50) -1.14218(98) 0.44432(39) 1 4 d 2.9(2)
C11 0.19621(85) -1.1993(11) 0.46261(55) 1 4 d 2.9(2)
C12 0.16872(65) -1.1701(14) 0.50320(56) 1 4 d 2.9(2)
C13 0.27753(47) -1.1741(14) 0.40173(42) 1 4 d 3.1(7)
C14 0.05660(47) -0.87181(85) 0.70470(45) 1 4 d 2.9(2)
C15 0.01210(70) -0.8767(11) 0.66575(56) 1 4 d 2.9(2)
C16 -0.03226(64) -0.8061(14) 0.66296(60) 1 4 d 2.9(2)
C17 -0.02949(46) -0.73212(70) 0.69465(54) 1 4 d 2.9(2)
C18 0.01699(78) -0.7221(10) 0.72741(63) 1 4 d 2.9(2)
C19 0.06108(62) -0.7899(13) 0.73079(68) 1 4 d 2.9(2)
C20 -0.06812(35) -0.64943(67) 0.68935(61) 1 4 d 2.9(2)
C21 -0.04954(57) -0.5626(12) 0.7034(12) 1 4 d 2.9(2)
C22 -0.08810(67) -0.47914(95) 0.70143(86) 1 4 d 2.9(2)
C23 -0.14773(36) -0.49122(67) 0.69059(42) 1 4 d 2.9(2)
C24 -0.16714(46) -0.58530(92) 0.68399(91) 1 4 d 2.9(2)
C25 -0.12676(42) -0.66481(74) 0.68126(79) 1 4 d 2.9(2)
C26 -0.18985(50) -0.40542(57) 0.69533(27) 1 4 d 3.1(7)
C27 0.11584(53) -1.0020(11) 0.75181(45) 1 4 d 2.9(2)
C28 0.07234(61) -1.0150(12) 0.78034(68) 1 4 d 2.9(2)
C29 0.07519(60) -1.0831(15) 0.81443(48) 1 4 d 2.9(2)
C30 0.12164(50) -1.1370(10) 0.82140(36) 1 4 d 2.9(2)
C31 0.16797(61) -1.1243(12) 0.79338(66) 1 4 d 2.9(2)
C32 0.16533(60) -1.0582(14) 0.75808(54) 1 4 d 2.9(2)
C33 0.12754(46) -1.20115(92) 0.86566(34) 1 4 d 2.9(2)
C34 0.18115(61) -1.2084(14) 0.88740(60) 1 4 d 2.9(2)
C35 0.18994(60) -1.2519(18) 0.93467(62) 1 4 d 2.9(2)
C36 0.14600(45) -1.2911(11) 0.95730(40) 1 4 d 2.9(2)
C37 0.09064(61) -1.2892(13) 0.93633(53) 1 4 d 2.9(2)
C38 0.07989(59) -1.2431(16) 0.89048(56) 1 4 d 2.9(2)
C39 0.16138(51) -1.3549(11) 1.00023(42) 1 4 d 3.1(7)
C40 0.32226(70) -0.64257(84) 0.61174(41) 1 4 d 2.9(2)
C41 0.3378(10) -0.7282(13) 0.63093(47) 1 4 d 2.9(2)
C42 0.35898(84) -0.80624(75) 0.59898(56) 1 4 d 2.9(2)
C43 0.36633(50) -0.78789(57) 0.54984(29) 1 4 d 2.9(2)
C44 0.35118(91) -0.7007(12) 0.53367(39) 1 4 d 2.9(2)
C45 0.3266(12) -0.62950(95) 0.56586(58) 1 4 d 2.9(2)
C46 0.38790(54) -0.87148(61) 0.51533(28) 1 4 d 2.9(2)
C47 0.40604(61) -0.85523(54) 0.46624(33) 1 4 d 2.9(2)
C48 0.42645(94) -0.93575(76) 0.43632(39) 1 4 d 2.9(2)
C49 0.42783(57) -1.04184(70) 0.45349(39) 1 4 d 2.9(2)
C50 0.41281(94) -1.05654(77) 0.50207(52) 1 4 d 2.9(2)
C51 0.39062(67) -0.97631(93) 0.53269(35) 1 4 d 2.9(2)
C52 0.46075(58) -1.12578(94) 0.42850(48) 1 4 d 3.1(7)
C53 0.23300(40) -0.55083(61) 0.62272(66) 1 4 d 2.9(2)
C54 0.21725(58) -0.45788(72) 0.6108(10) 1 4 d 2.9(2)
C55 0.16263(64) -0.43724(96) 0.60103(97) 1 4 d 2.9(2)
C56 0.12046(40) -0.50735(71) 0.59324(73) 1 4 d 2.9(2)
C57 0.13586(57) -0.6037(10) 0.59878(89) 1 4 d 2.9(2)
C58 0.19263(66) -0.62569(97) 0.61009(99) 1 4 d 2.9(2)
C59 0.05852(34) -0.47337(65) 0.57668(56) 1 4 d 2.9(2)
C60 0.04812(56) -0.37643(82) 0.55670(95) 1 4 d 2.9(2)
C61 -0.01121(71) -0.33443(86) 0.54774(96) 1 4 d 2.9(2)
C62 -0.05689(39) -0.39313(84) 0.55435(66) 1 4 d 2.9(2)
C63 -0.04619(55) -0.4912(11) 0.57111(92) 1 4 d 2.9(2)
C64 0.00955(49) -0.53136(86) 0.58244(74) 1 4 d 2.9(2)
C65 -0.11985(45) -0.3557(12) 0.55309(56) 1 4 d 3.1(7)
C66 0.33571(44) -0.5168(12) 0.66998(46) 1 4 d 2.9(2)
C67 0.31856(55) -0.4742(16) 0.70992(61) 1 4 d 2.9(2)
C68 0.35434(72) -0.4066(12) 0.73516(54) 1 4 d 2.9(2)
C69 0.41431(43) -0.3947(11) 0.72329(41) 1 4 d 2.9(2)
C70 0.43460(53) -0.4472(14) 0.68029(68) 1 4 d 2.9(2)
C71 0.39414(70) -0.5138(15) 0.65705(54) 1 4 d 2.9(2)
C72 0.45512(47) -0.3293(11) 0.75465(35) 1 4 d 2.9(2)
C73 0.44418(60) -0.3094(15) 0.80314(55) 1 4 d 2.9(2)
C74 0.48543(74) -0.2638(16) 0.83263(47) 1 4 d 2.9(2)
C75 0.53148(56) -0.2241(13) 0.81399(35) 1 4 d 2.9(2)
C76 0.54375(56) -0.2396(16) 0.76847(57) 1 4 d 2.9(2)
C77 0.50231(75) -0.2872(15) 0.73631(47) 1 4 d 2.9(2)
C78 0.56859(74) -0.1609(17) 0.84035(34) 1 4 d 3.1(7)
C79 0.32813(50) -1.34907(87) 0.33595(55) 1 4 d 2.0(4)
C80 0.29839(53) -1.25060(96) 0.32221(45) 1 4 d 2.0(4)
C81 0.43628(63) -1.3023(15) 0.33087(49) 1 4 d 2.0(4)
C82 0.48189(62) -1.25430(85) 0.36483(50) 1 4 d 2.0(4)
C83 0.41071(63) -1.4305(13) 0.38586(58) 1 4 d 2.0(4)
C84 0.36671(64) -1.4610(14) 0.42552(39) 1 4 d 2.0(4)
C85 -0.27785(48) -0.2581(11) 0.62124(45) 1 4 d 2.0(4)
C86 -0.27386(73) -0.3021(13) 0.67045(42) 1 4 d 2.0(4)
C87 -0.20798(74) -0.18515(84) 0.56234(37) 1 4 d 2.0(4)
C88 -0.20375(70) -0.2748(11) 0.52628(56) 1 4 d 2.0(4)
C89 -0.21965(48) -0.13558(83) 0.65419(50) 1 4 d 2.0(4)
C90 -0.16125(52) -0.07577(93) 0.65853(68) 1 4 d 2.0(4)
H6 0.12168(99) -1.1263(11) 0.68095(49) 1 4 d 3.48972
H5 0.1489(10) -1.18651(98) 0.60372(60) 1 4 d 3.48972
H3 0.1718(11) -0.9098(11) 0.55356(50) 1 4 d 3.48972
H2 0.1359(12) -0.84821(97) 0.62806(56) 1 4 d 3.48972
H19 0.09340(62) -0.7812(13) 0.75301(68) 1 4 d 3.48972
H18 0.01760(78) -0.6656(10) 0.74764(63) 1 4 d 3.48972
H16 -0.06409(64) -0.8103(14) 0.63949(60) 1 4 d 3.48972
H15 0.01150(70) -0.9294(11) 0.64335(56) 1 4 d 3.48972
H32 0.19753(60) -1.0498(14) 0.73787(54) 1 4 d 3.48972
H31 0.20262(61) -1.1623(12) 0.79841(66) 1 4 d 3.48972
H29 0.04359(60) -1.0920(15) 0.83419(48) 1 4 d 3.48972
H28 0.03796(61) -0.9773(12) 0.77628(68) 1 4 d 3.48972
H12 0.13605(65) -1.2054(14) 0.51504(56) 1 4 d 3.48972
H11 0.18305(85) -1.2558(11) 0.44629(55) 1 4 d 3.48972
H9 0.29903(63) -1.0339(12) 0.46113(54) 1 4 d 3.48972
H8 0.25439(72) -0.9879(11) 0.53075(52) 1 4 d 3.48972
H25 -0.13982(42) -0.72909(74) 0.67551(79) 1 4 d 3.48972
H24 -0.20718(46) -0.59699(92) 0.68007(91) 1 4 d 3.48972
H22 -0.07315(67) -0.41622(95) 0.70769(86) 1 4 d 3.48972
H21 -0.00942(57) -0.5543(12) 0.7111(12) 1 4 d 3.48972
H38 0.04128(59) -1.2387(16) 0.87797(56) 1 4 d 3.48972
H37 0.05932(61) -1.3166(13) 0.95274(53) 1 4 d 3.48972
H35 0.22835(60) -1.2574(18) 0.94897(62) 1 4 d 3.48972
H34 0.21307(61) -1.1807(14) 0.87135(60) 1 4 d 3.48972
H50 0.41707(94) -1.12129(77) 0.51426(52) 1 4 d 3.48972
H51 0.37813(67) -0.99011(93) 0.56368(35) 1 4 d 3.48972
H47 0.40481(61) -0.79148(54) 0.45327(33) 1 4 d 3.48972
H48 0.43903(94) -0.92312(76) 0.40429(39) 1 4 d 3.48972
H63 -0.07890(55) -0.5291(11) 0.57736(92) 1 4 d 3.48972
H64 0.01337(49) -0.59750(86) 0.59303(74) 1 4 d 3.48972
H60 0.08017(56) -0.33573(82) 0.55014(95) 1 4 d 3.48972
H61 -0.01654(71) -0.26833(86) 0.53592(96) 1 4 d 3.48972
H44 0.35295(91) -0.6866(12) 0.50079(39) 1 4 d 3.48972
H45 0.3137(12) -0.56974(95) 0.55365(58) 1 4 d 3.48972
H41 0.3351(10) -0.7376(13) 0.66518(47) 1 4 d 3.48972
H42 0.36961(84) -0.86678(75) 0.61233(56) 1 4 d 3.48972
H57 0.10769(57) -0.6545(10) 0.59441(89) 1 4 d 3.48972
H58 0.20354(66) -0.69114(97) 0.61135(99) 1 4 d 3.48972
H54 0.24514(58) -0.40750(72) 0.6133(10) 1 4 d 3.48972
H55 0.15221(64) -0.37130(96) 0.59789(97) 1 4 d 3.48972
H71 0.40672(70) -0.5530(15) 0.63137(54) 1 4 d 3.48972
H70 0.47381(53) -0.4398(14) 0.66884(68) 1 4 d 3.48972
H68 0.33876(72) -0.3713(12) 0.76143(54) 1 4 d 3.48972
H67 0.28011(55) -0.4845(16) 0.72057(61) 1 4 d 3.48972
H77 0.50888(75) -0.2911(15) 0.70278(47) 1 4 d 3.48972
H76 0.57976(56) -0.2150(16) 0.75644(57) 1 4 d 3.48972
H74 0.47893(74) -0.2570(16) 0.86555(47) 1 4 d 3.48972
H73 0.41050(60) -0.3327(15) 0.81738(55) 1 4 d 3.68562
H13 0.31723(47) -1.1551(14) 0.40148(42) 1 4 d 3.68562
H26 -0.18528(50) -0.35929(57) 0.72059(27) 1 4 d 3.68562
H39 0.20155(51) -1.3567(11) 1.01070(42) 1 4 d 3.68562
H52 0.48593(58) -1.16292(94) 0.44883(48) 1 4 d 3.68562
H65 -0.14303(45) -0.3715(12) 0.58016(56) 1 4 d 3.68562
H78 0.56274(74) -0.1470(17) 0.87429(34) 1 4 d 3.68562
H79a 0.33337(50) -1.38556(87) 0.30585(55) 1 4 d 2.410368
H79b 0.30181(50) -1.38520(87) 0.35775(55) 1 4 d 2.410368
H80a 0.27630(53) -1.25872(96) 0.29130(45) 1 4 d 2.410368
H80b 0.32849(53) -1.19931(96) 0.31875(45) 1 4 d 2.410368
H81a 0.45420(63) -1.3581(15) 0.31408(49) 1 4 d 2.410368
H81b 0.42207(63) -1.2535(15) 0.30655(49) 1 4 d 2.410368
H82a 0.52038(62) -1.24638(85) 0.34870(50) 1 4 d 2.410368
H82b 0.48820(62) -1.29715(85) 0.39389(50) 1 4 d 2.410368
H83a 0.41355(63) -1.4837(13) 0.36126(58) 1 4 d 2.410368
H83b 0.44991(63) -1.4186(13) 0.40041(58) 1 4 d 2.410368
H86a -0.31289(73) -0.3188(13) 0.68205(42) 1 4 d 2.410368
H86b -0.25527(73) -0.2527(13) 0.69286(42) 1 4 d 2.410368
H87a -0.23902(74) -0.14052(84) 0.54993(37) 1 4 d 2.410368
H87b -0.16980(74) -0.15214(84) 0.56241(37) 1 4 d 2.410368
H89a -0.25429(48) -0.09115(83) 0.64902(50) 1 4 d 2.410368
H89b -0.22521(48) -0.17011(83) 0.68590(50) 1 4 d 2.410368
H90a -0.17016(52) -0.01490(93) 0.67608(68) 1 4 d 2.410368
H90b -0.14913(52) -0.06342(93) 0.62594(68) 1 4 d 2.410368
H84a 0.36891(64) -1.5338(14) 0.42933(39) 1 4 d 2.410368
H84b 0.32629(64) -1.4434(14) 0.41480(39) 1 4 d 2.410368
H88a -0.22221(70) -0.2583(11) 0.49476(56) 1 4 d 2.410368
H88b -0.22424(70) -0.3330(11) 0.54013(56) 1 4 d 2.410368
H85a -0.30967(48) -0.2082(11) 0.61894(45) 1 4 d 2.410368
H85b -0.28453(48) -0.3095(11) 0.59726(45) 1 4 d 2.410368
